data_7008878
loop_
_publ_author_name
'Boudalis, Athanassios K.'
'Lalioti, Nikolia'
'Spyroulias, Georgios A.'
'Raptopoulou, Catherine P.'
'Terzis, Aris'
'Tangoulis, Vassilis'
'Perlepes, Spyros P.'

_publ_section_title
;
 Tetranuclear iron(III) carboxylate clusters with 1,10-phenanthroline
 and 2,2'-bipyridine: a new [Fe4(\m4-OHO)(\m-OH)2]7+ core
;
_journal_issue 7
_journal_name_full 'Journal of the Chemical Society, Dalton Transactions'
_journal_page_first 955
_journal_year 2001
_chemical_formula_sum 'C64.8 H62.2 Cl3 Fe4 N12.4 O25'
_chemical_formula_weight 1744.42
_chemical_name_systematic
;
?
;
_space_group_IT_number 14
_symmetry_space_group_name_Hall '-P 2yn'
_symmetry_space_group_name_H-M 'P 1 21/n 1'
_atom_sites_solution_hydrogens geom
_atom_sites_solution_primary direct
_atom_sites_solution_secondary difmap
_audit_creation_method SHELXL
_cell_angle_alpha 90.00
_cell_angle_beta 104.29(2)
_cell_angle_gamma 90.00
_cell_formula_units_Z 4
_cell_length_a 18.162(9)
_cell_length_b 39.016(19)
_cell_length_c 13.054(7)
_cell_measurement_temperature 293(2)
_cell_volume 8964(8)
_computing_structure_refinement 'SHELXL-93 (Sheldrick, 1993)'
_diffrn_ambient_temperature 293(2)
_diffrn_radiation_monochromator graphite
_diffrn_radiation_source 'fine-focus sealed tube'
_diffrn_radiation_type MoK\a
_diffrn_radiation_wavelength 0.71073
_diffrn_reflns_av_R_equivalents 0.0694
_diffrn_reflns_av_sigmaI/netI 0.0806
_diffrn_reflns_limit_h_max 18
_diffrn_reflns_limit_h_min -18
_diffrn_reflns_limit_k_max 0
_diffrn_reflns_limit_k_min -40
_diffrn_reflns_limit_l_max 0
_diffrn_reflns_limit_l_min -13
_diffrn_reflns_number 10810
_diffrn_reflns_theta_max 21.49
_diffrn_reflns_theta_min 1.04
_exptl_absorpt_coefficient_mu 0.796
_exptl_crystal_density_diffrn 1.293
_exptl_crystal_F_000 3571
_refine_diff_density_max 0.847
_refine_diff_density_min -0.649
_refine_diff_density_rms 0.147
_refine_ls_extinction_method none
_refine_ls_goodness_of_fit_all 1.102
_refine_ls_goodness_of_fit_obs 1.181
_refine_ls_matrix_type full
_refine_ls_number_parameters 914
_refine_ls_number_reflns 10250
_refine_ls_number_restraints 0
_refine_ls_restrained_S_all 1.104
_refine_ls_restrained_S_obs 1.181
_refine_ls_R_factor_all 0.1491
_refine_ls_R_factor_obs 0.0993
_refine_ls_shift/esd_max 0.304
_refine_ls_shift/esd_mean 0.005
_refine_ls_structure_factor_coef Fsqd
_refine_ls_weighting_details 'w=1/[\s^2^(Fo^2^)+(0.1409P)^2^+73.3684P] where P=(Fo^2^+2Fc^2^)/3'
_refine_ls_weighting_scheme calc
_refine_ls_wR_factor_all 0.3128
_refine_ls_wR_factor_obs 0.2676
_reflns_number_observed 6721
_reflns_number_total 10253
_reflns_observed_criterion >2sigma(I)
_cod_data_source_file 157029_157030.txt
_cod_data_source_block petb94d
_cod_depositor_comments
;
The following automatic conversions were performed:

'_refine_ls_weighting_scheme' value 'calc
w=1/[\s^2^(Fo^2^)+(0.1409P)^2^+73.3684P] where P=(Fo^2^+2Fc^2^)/3'
was changed to 'calc'. New tag '_refine_ls_weighting_details' was
created. The value of the new tag was set to
'w=1/[\s^2^(Fo^2^)+(0.1409P)^2^+73.3684P] where P=(Fo^2^+2Fc^2^)/3'.

Automatic conversion script
Id: cif_fix_values 3143 2015-03-26 13:38:13Z robertas 
;
_cod_original_cell_volume 8963.7(78)
_cod_original_formula_sum 'C64.80 H62.20 Cl3 Fe4 N12.40 O25'
_cod_database_code 7008878

loop_
_symmetry_equiv_pos_as_xyz
'x, y, z'
'-x+1/2, y+1/2, -z+1/2'
'-x, -y, -z'
'x-1/2, -y-1/2, z-1/2'

loop_
_atom_site_aniso_label
_atom_site_aniso_U_11
_atom_site_aniso_U_22
_atom_site_aniso_U_33
_atom_site_aniso_U_23
_atom_site_aniso_U_13
_atom_site_aniso_U_12
Fe1 0.0473(10) 0.0258(9) 0.0421(10) -0.0021(7) 0.0019(8) 0.0018(7)
Fe2 0.0459(10) 0.0276(9) 0.0449(10) -0.0045(7) 0.0054(8) -0.0029(7)
Fe3 0.0463(11) 0.0300(9) 0.0644(12) -0.0116(8) 0.0075(9) 0.0034(8)
Fe4 0.0517(11) 0.0242(8) 0.0367(9) -0.0033(7) 0.0031(8) -0.0005(7)
O1 0.047(5) 0.027(4) 0.051(5) -0.004(3) -0.003(4) -0.002(3)
O2 0.045(4) 0.021 0.043(4) -0.006(3) 0.002(4) 0.005(3)
O3 0.047(5) 0.026(4) 0.053(5) -0.006(3) 0.006(4) 0.000(3)
O4 0.047(4) 0.018(4) 0.038(4) -0.005(3) 0.006(3) -0.001(3)
N1 0.066(7) 0.039(6) 0.049(6) 0.006(5) 0.018(5) 0.004(5)
N2 0.043(6) 0.032(5) 0.052(6) -0.003(5) -0.004(5) 0.002(4)
N3 0.052(6) 0.040(6) 0.042(6) -0.002(5) 0.009(5) -0.005(5)
N4 0.049(6) 0.034(5) 0.045(6) -0.003(5) 0.009(5) -0.004(5)
N5 0.054(7) 0.039(6) 0.068(8) -0.006(5) -0.004(6) 0.007(5)
N6 0.041(6) 0.049(7) 0.087(9) -0.020(6) 0.001(6) 0.001(5)
N7 0.053(6) 0.033(5) 0.036(6) -0.002(4) 0.006(5) 0.001(4)
N8 0.052(6) 0.035(6) 0.041(6) -0.003(4) 0.004(5) -0.004(4)
O5 0.050(5) 0.041(5) 0.082(7) -0.004(4) -0.006(5) 0.003(4)
O6 0.055(6) 0.050(6) 0.110(8) -0.030(6) -0.009(5) 0.005(5)
O7 0.080(6) 0.038(5) 0.072(6) 0.004(5) 0.039(5) -0.005(4)
O8 0.080(7) 0.049(6) 0.099(8) -0.018(5) 0.046(6) -0.013(5)
O9 0.045(5) 0.032 0.080(6) -0.003(4) -0.013(4) -0.002(4)
O10 0.051(5) 0.037(5) 0.075(6) -0.016(4) -0.012(4) 0.014(4)
O11 0.093(7) 0.031(4) 0.045(5) 0.000(4) 0.020(5) -0.002(4)
O12 0.116(7) 0.030 0.033(4) 0.004(4) 0.020(5) 0.006(4)
C1 0.080(10) 0.053(8) 0.064(9) -0.005(8) 0.029(8) 0.018(7)
C2 0.154(18) 0.075(12) 0.072(11) 0.018(9) 0.048(12) 0.028(11)
C3 0.150(17) 0.071(11) 0.080(12) 0.002(9) 0.066(12) 0.023(11)
C4 0.102(13) 0.061(10) 0.080(11) -0.010(8) 0.042(10) 0.018(9)
C5 0.110(14) 0.063(11) 0.113(15) -0.033(10) 0.050(12) 0.015(10)
C6 0.104(13) 0.046(9) 0.114(14) -0.009(10) 0.041(11) 0.028(9)
C7 0.054(8) 0.034(7) 0.093(11) -0.006(8) 0.013(8) 0.009(6)
C8 0.071(10) 0.028(7) 0.108(13) 0.011(8) 0.007(9) 0.016(7)
C9 0.063(9) 0.028(7) 0.075(10) 0.007(7) -0.008(8) 0.004(6)
C10 0.061(8) 0.035(7) 0.050(8) 0.006(6) -0.011(6) -0.001(6)
C11 0.045(7) 0.034(7) 0.067(9) -0.007(7) 0.006(6) 0.002(5)
C12 0.056(8) 0.036(7) 0.067(9) -0.003(7) 0.010(7) 0.004(6)
C13 0.074(9) 0.045(8) 0.073(10) -0.014(7) 0.028(8) -0.015(7)
C14 0.088(12) 0.083(12) 0.071(11) -0.007(9) 0.024(9) -0.005(9)
C15 0.104(13) 0.070(11) 0.065(10) -0.023(8) 0.030(9) -0.008(9)
C16 0.072(10) 0.056(9) 0.059(9) -0.014(7) 0.003(7) -0.012(7)
C17 0.104(13) 0.061(10) 0.068(10) -0.029(8) 0.013(9) -0.001(9)
C18 0.104(13) 0.032(8) 0.087(12) -0.031(8) 0.011(10) -0.004(8)
C19 0.060(9) 0.040(8) 0.073(10) -0.009(7) 0.006(7) -0.008(6)
C20 0.063(9) 0.038(8) 0.088(11) -0.013(8) -0.007(8) -0.004(7)
C21 0.053(8) 0.035(7) 0.089(11) 0.000(7) 0.009(8) -0.011(6)
C22 0.053(8) 0.035(7) 0.065(9) -0.002(6) 0.005(7) -0.009(6)
C23 0.045(7) 0.035(7) 0.058(8) -0.012(6) -0.007(6) 0.006(6)
C24 0.044(7) 0.036(7) 0.051(8) -0.010(6) 0.009(6) 0.001(5)
C25 0.077(10) 0.056(9) 0.062(9) 0.001(7) 0.007(8) 0.008(7)
C26 0.135(17) 0.072(12) 0.080(12) 0.019(9) 0.022(11) 0.003(11)
C27 0.121(15) 0.040(9) 0.106(15) 0.026(9) -0.020(12) 0.010(9)
C28 0.077(11) 0.057(11) 0.103(14) 0.013(10) -0.002(10) 0.015(8)
C29 0.105(16) 0.057(11) 0.131(19) 0.021(12) -0.011(13) 0.027(11)
C30 0.086(14) 0.062(12) 0.147(20) -0.013(13) -0.027(13) 0.023(10)
C31 0.075(11) 0.051(10) 0.107(14) -0.029(10) -0.005(10) 0.013(8)
C32 0.094(14) 0.067(13) 0.158(21) -0.052(14) 0.009(14) 0.027(11)
C33 0.101(15) 0.091(14) 0.141(18) -0.030(14) 0.055(13) 0.017(12)
C34 0.080(11) 0.056(10) 0.126(15) -0.028(9) 0.045(11) -0.001(8)
C35 0.056(9) 0.033(8) 0.084(11) -0.015(7) -0.004(8) -0.001(6)
C36 0.062(9) 0.037(8) 0.081(11) -0.004(7) -0.006(8) 0.007(7)
C37 0.079(10) 0.046(8) 0.041(8) -0.005(6) 0.016(7) -0.005(7)
C38 0.112(12) 0.048(8) 0.034(7) -0.015(6) 0.011(7) -0.003(8)
C39 0.093(11) 0.042(8) 0.051(9) -0.022(7) 0.007(8) 0.001(7)
C40 0.062(8) 0.044(8) 0.047(8) -0.011(6) 0.001(6) -0.010(6)
C41 0.089(11) 0.032(7) 0.077(11) -0.014(7) 0.020(9) -0.013(7)
C42 0.103(12) 0.039(8) 0.078(11) -0.002(7) 0.030(9) -0.023(8)
C43 0.080(10) 0.028(7) 0.061(9) -0.007(6) 0.012(7) -0.012(6)
C44 0.152(16) 0.051(9) 0.055(9) -0.008(7) 0.041(10) -0.039(9)
C45 0.135(15) 0.075(11) 0.042(8) -0.009(8) 0.034(9) -0.030(10)
C46 0.092(11) 0.053(8) 0.046(8) -0.018(7) 0.032(7) -0.016(7)
C47 0.049(7) 0.029(6) 0.035(7) -0.007(5) 0.002(5) -0.008(5)
C48 0.048(7) 0.038(7) 0.031(7) -0.006(5) 0.004(5) -0.012(5)
C51 0.043(8) 0.060(10) 0.082(10) -0.004(8) 0.003(7) 0.008(7)
C52 0.090(13) 0.067(11) 0.118(15) -0.028(10) -0.016(11) 0.008(9)
C53 0.079(10) 0.045(9) 0.077(10) -0.004(7) 0.037(8) -0.014(7)
C54 0.198(23) 0.095(14) 0.123(16) -0.024(12) 0.119(17) -0.045(14)
C55 0.067(9) 0.028(7) 0.061(8) 0.003(6) -0.006(7) -0.007(6)
C56 0.041(8) 0.028(7) 0.185(18) -0.019(9) 0.007(9) -0.005(6)
C57 0.086(11) 0.057(9) 0.044(8) 0.012(7) 0.016(7) -0.009(7)
C58 0.251(26) 0.055(10) 0.072(12) 0.000(9) 0.071(15) -0.007(13)
Cl1 0.131(4) 0.054(2) 0.055(2) 0.001(2) 0.036(2) 0.008(2)
O21 0.168(13) 0.082(8) 0.125(10) -0.004(7) 0.082(10) 0.029(8)
O22 0.334(25) 0.134(13) 0.072(9) 0.043(9) 0.070(12) 0.007(14)
O23 0.140(15) 0.168(17) 0.233(21) 0.021(15) 0.044(15) 0.019(13)
O24 0.315(22) 0.063(8) 0.101(10) -0.029(7) 0.075(12) -0.011(10)
Cl2 0.141(5) 0.176(6) 0.105(4) 0.005(4) 0.056(4) 0.033(5)
Cl3 0.176(8) 0.110(5) 0.358(14) 0.053(7) 0.141(9) 0.018(5)

loop_
_atom_site_label
_atom_site_type_symbol
_atom_site_fract_x
_atom_site_fract_y
_atom_site_fract_z
_atom_site_U_iso_or_equiv
_atom_site_thermal_displace_type
_atom_site_occupancy
_atom_site_calc_flag
_atom_site_refinement_flags
_atom_site_disorder_group
Fe1 Fe 0.62062(9) 0.66740(4) 0.23714(12) 0.0400(5) Uani 1 d . .
Fe2 Fe 0.82219(9) 0.67154(4) 0.38428(13) 0.0405(5) Uani 1 d . .
Fe3 Fe 0.84561(10) 0.59277(4) 0.31757(14) 0.0480(5) Uani 1 d . .
Fe4 Fe 0.64350(9) 0.58779(4) 0.17553(12) 0.0389(5) Uani 1 d . .
O1 O 0.7191(4) 0.6889(2) 0.3116(6) 0.044(2) Uani 1 d . .
O2 O 0.7917(4) 0.6253(2) 0.3760(5) 0.038(2) Uani 1 d . .
O3 O 0.7529(4) 0.5739(2) 0.2203(6) 0.043(2) Uani 1 d . .
O4 O 0.6536(4) 0.6225(2) 0.2768(5) 0.035(2) Uani 1 d . .
N1 N 0.5768(6) 0.6793(2) 0.3706(8) 0.051(3) Uani 1 d . .
N2 N 0.5713(5) 0.7185(2) 0.2017(8) 0.045(2) Uani 1 d . .
N3 N 0.8003(5) 0.6818(2) 0.5357(7) 0.045(2) Uani 1 d . .
N4 N 0.8591(5) 0.7239(2) 0.4192(8) 0.043(2) Uani 1 d . .
N5 N 0.8421(6) 0.5530(2) 0.4289(9) 0.057(3) Uani 1 d . .
N6 N 0.9116(6) 0.5509(3) 0.2735(10) 0.061(3) Uani 1 d . .
N7 N 0.6227(5) 0.5439(2) 0.0689(7) 0.042(2) Uani 1 d . .
N8 N 0.6123(5) 0.5466(2) 0.2685(7) 0.044(2) Uani 1 d . .
O5 O 0.9307(5) 0.6600(2) 0.4630(7) 0.061(2) Uani 1 d . .
O6 O 0.9471(5) 0.6059(2) 0.4148(8) 0.077(3) Uani 1 d . .
O7 O 0.8571(5) 0.6750(2) 0.2497(7) 0.060(2) Uani 1 d . .
O8 O 0.8721(5) 0.6210(2) 0.2035(8) 0.072(3) Uani 1 d . .
O9 O 0.5143(4) 0.6504(2) 0.1654(7) 0.057(2) Uani 1 d . .
O10 O 0.5288(5) 0.5953(2) 0.1257(7) 0.059(2) Uani 1 d . .
O11 O 0.6470(5) 0.6701(2) 0.0975(6) 0.056(2) Uani 1 d . .
O12 O 0.6600(6) 0.6152(2) 0.0544(6) 0.059(2) Uani 1 d . .
C1 C 0.5827(8) 0.6607(3) 0.4550(11) 0.064(4) Uani 1 d . .
H1 H 0.6049(8) 0.6392(3) 0.4561(11) 0.065(14) Uiso 1 calc R .
C2 C 0.5587(11) 0.6705(4) 0.5426(13) 0.097(6) Uani 1 d . .
H2 H 0.5628(11) 0.6557(4) 0.5996(13) 0.065(14) Uiso 1 calc R .
C3 C 0.5286(11) 0.7026(4) 0.5437(13) 0.094(6) Uani 1 d . .
H3 H 0.5136(11) 0.7102(4) 0.6030(13) 0.065(14) Uiso 1 calc R .
C4 C 0.5200(9) 0.7245(4) 0.4535(13) 0.078(5) Uani 1 d . .
C5 C 0.4880(10) 0.7579(4) 0.4457(16) 0.091(5) Uani 1 d . .
H5 H 0.4690(10) 0.7665(4) 0.5005(16) 0.065(14) Uiso 1 calc R .
C6 C 0.4851(10) 0.7766(4) 0.3612(15) 0.086(5) Uani 1 d . .
H6 H 0.4643(10) 0.7985(4) 0.3585(15) 0.065(14) Uiso 1 calc R .
C7 C 0.5113(7) 0.7656(3) 0.2762(12) 0.061(4) Uani 1 d . .
C8 C 0.5107(8) 0.7840(3) 0.1819(14) 0.072(4) Uani 1 d . .
H8 H 0.4896(8) 0.8059(3) 0.1731(14) 0.065(14) Uiso 1 calc R .
C9 C 0.5394(8) 0.7709(3) 0.1060(12) 0.060(4) Uani 1 d . .
H9 H 0.5397(8) 0.7838(3) 0.0461(12) 0.065(14) Uiso 1 calc R .
C10 C 0.5690(7) 0.7379(3) 0.1164(10) 0.053(3) Uani 1 d . .
H10 H 0.5879(7) 0.7289(3) 0.0620(10) 0.065(14) Uiso 1 calc R .
C11 C 0.5431(7) 0.7318(3) 0.2821(11) 0.050(3) Uani 1 d . .
C12 C 0.5460(7) 0.7115(3) 0.3719(11) 0.054(3) Uani 1 d . .
C13 C 0.7716(8) 0.6601(3) 0.5938(11) 0.062(4) Uani 1 d . .
H13 H 0.7622(8) 0.6377(3) 0.5700(11) 0.099(19) Uiso 1 calc R .
C14 C 0.7548(9) 0.6693(4) 0.6898(12) 0.080(5) Uani 1 d . .
H14 H 0.7363(9) 0.6533(4) 0.7299(12) 0.099(19) Uiso 1 calc R .
C15 C 0.7668(9) 0.7030(4) 0.7224(12) 0.078(5) Uani 1 d . .
H15 H 0.7531(9) 0.7102(4) 0.7832(12) 0.099(19) Uiso 1 calc R .
C16 C 0.7989(8) 0.7264(3) 0.6657(11) 0.065(4) Uani 1 d . .
C17 C 0.8169(10) 0.7615(4) 0.6957(13) 0.079(5) Uani 1 d . .
H17 H 0.8055(10) 0.7700(4) 0.7566(13) 0.099(19) Uiso 1 calc R .
C18 C 0.8491(9) 0.7819(3) 0.6393(13) 0.076(5) Uani 1 d . .
H18 H 0.8618(9) 0.8041(3) 0.6630(13) 0.099(19) Uiso 1 calc R .
C19 C 0.8651(8) 0.7709(3) 0.5428(11) 0.060(4) Uani 1 d . .
C20 C 0.9009(8) 0.7909(3) 0.4799(13) 0.067(4) Uani 1 d . .
H20 H 0.9142(8) 0.8135(3) 0.4987(13) 0.099(19) Uiso 1 calc R .
C21 C 0.9156(7) 0.7776(3) 0.3933(12) 0.061(4) Uani 1 d . .
H21 H 0.9403(7) 0.7908(3) 0.3528(12) 0.099(19) Uiso 1 calc R .
C22 C 0.8942(7) 0.7437(3) 0.3624(11) 0.053(3) Uani 1 d . .
H22 H 0.9046(7) 0.7349(3) 0.3012(11) 0.099(19) Uiso 1 calc R .
C23 C 0.8467(7) 0.7369(3) 0.5096(10) 0.049(3) Uani 1 d . .
C24 C 0.8138(6) 0.7144(3) 0.5722(9) 0.044(3) Uani 1 d . .
C25 C 0.8064(8) 0.5546(4) 0.5073(11) 0.067(4) Uani 1 d . .
H25 H 0.7813(8) 0.5747(4) 0.5163(11) 0.085(17) Uiso 1 calc R .
C26 C 0.8055(11) 0.5270(4) 0.5765(14) 0.097(6) Uani 1 d . .
H26 H 0.7815(11) 0.5288(4) 0.6314(14) 0.085(17) Uiso 1 calc R .
C27 C 0.8417(11) 0.4972(4) 0.5597(16) 0.097(6) Uani 1 d . .
H27 H 0.8413(11) 0.4785(4) 0.6035(16) 0.085(17) Uiso 1 calc R .
C28 C 0.8790(10) 0.4946(4) 0.4780(16) 0.083(5) Uani 1 d . .
C29 C 0.9201(12) 0.4649(5) 0.4668(19) 0.104(7) Uani 1 d . .
H29 H 0.9222(12) 0.4463(5) 0.5117(19) 0.085(17) Uiso 1 calc R .
C30 C 0.9558(11) 0.4646(5) 0.3894(19) 0.108(7) Uani 1 d . .
H30 H 0.9824(11) 0.4450(5) 0.3804(19) 0.085(17) Uiso 1 calc R .
C31 C 0.9555(10) 0.4931(4) 0.3185(16) 0.082(5) Uani 1 d . .
C32 C 0.9906(11) 0.4943(5) 0.2352(20) 0.110(7) Uani 1 d . .
H32 H 1.0166(11) 0.4751(5) 0.2206(20) 0.085(17) Uiso 1 calc R .
C33 C 0.9878(11) 0.5220(5) 0.1764(18) 0.106(6) Uani 1 d . .
H33 H 1.0124(11) 0.5227(5) 0.1219(18) 0.085(17) Uiso 1 calc R .
C34 C 0.9474(9) 0.5500(4) 0.1978(15) 0.084(5) Uani 1 d . .
H34 H 0.9455(9) 0.5694(4) 0.1559(15) 0.085(17) Uiso 1 calc R .
C35 C 0.9157(8) 0.5220(3) 0.3346(13) 0.061(4) Uani 1 d . .
C36 C 0.8787(8) 0.5228(3) 0.4149(13) 0.064(4) Uani 1 d . .
C37 C 0.6287(8) 0.5429(3) -0.0318(10) 0.055(3) Uani 1 d . .
H37 H 0.6418(8) 0.5629(3) -0.0622(10) 0.055(12) Uiso 1 calc R .
C38 C 0.6161(9) 0.5132(3) -0.0919(10) 0.066(4) Uani 1 d . .
H38 H 0.6218(9) 0.5134(3) -0.1607(10) 0.055(12) Uiso 1 calc R .
C39 C 0.5955(8) 0.4840(3) -0.0514(10) 0.064(4) Uani 1 d . .
H39 H 0.5863(8) 0.4642(3) -0.0925(10) 0.055(12) Uiso 1 calc R .
C40 C 0.5879(7) 0.4835(3) 0.0547(10) 0.053(3) Uani 1 d . .
C41 C 0.5663(8) 0.4544(3) 0.1060(12) 0.066(4) Uani 1 d . .
H41 H 0.5564(8) 0.4339(3) 0.0689(12) 0.055(12) Uiso 1 calc R .
C42 C 0.5595(9) 0.4556(3) 0.2065(12) 0.072(4) Uani 1 d . .
H42 H 0.5446(9) 0.4362(3) 0.2373(12) 0.055(12) Uiso 1 calc R .
C43 C 0.5753(8) 0.4869(3) 0.2658(10) 0.058(4) Uani 1 d . .
C44 C 0.5686(10) 0.4903(4) 0.3685(11) 0.083(5) Uani 1 d . .
H44 H 0.5529(10) 0.4719(4) 0.4029(11) 0.055(12) Uiso 1 calc R .
C45 C 0.5848(10) 0.5206(4) 0.4187(11) 0.082(5) Uani 1 d . .
H45 H 0.5814(10) 0.5227(4) 0.4883(11) 0.055(12) Uiso 1 calc R .
C46 C 0.6063(8) 0.5487(3) 0.3682(10) 0.061(4) Uani 1 d . .
H46 H 0.6168(8) 0.5694(3) 0.4043(10) 0.055(12) Uiso 1 calc R .
C47 C 0.5955(6) 0.5160(3) 0.2161(8) 0.039(3) Uani 1 d . .
C48 C 0.6030(6) 0.5142(3) 0.1108(8) 0.040(3) Uani 1 d . .
C51 C 0.9693(7) 0.6332(4) 0.4651(12) 0.064(4) Uani 1 d . .
C52 C 1.0500(9) 0.6337(4) 0.5279(14) 0.099(6) Uani 1 d . .
H52A H 1.0786(13) 0.6169(14) 0.5002(38) 0.062(22) Uiso 1 calc R .
H52B H 1.0521(10) 0.6285(18) 0.6004(18) 0.062(22) Uiso 1 calc R .
H52C H 1.0713(15) 0.6560(7) 0.5234(48) 0.062(22) Uiso 1 calc R .
C53 C 0.8756(8) 0.6532(4) 0.1918(12) 0.064(4) Uani 1 d . .
C54 C 0.9014(13) 0.6666(5) 0.0964(16) 0.125(8) Uani 1 d . .
H54A H 0.9064(95) 0.6478(7) 0.0512(71) 0.192(61) Uiso 1 calc R .
H54B H 0.9495(46) 0.6780(38) 0.1201(18) 0.192(61) Uiso 1 calc R .
H54C H 0.8644(47) 0.6825(33) 0.0579(75) 0.192(61) Uiso 1 calc R .
C55 C 0.4883(8) 0.6207(3) 0.1351(10) 0.056(3) Uani 1 d . .
C56 C 0.4028(7) 0.6163(3) 0.1098(15) 0.088(6) Uani 1 d . .
H56A H 0.3798(9) 0.6375(10) 0.1228(101) 0.147(46) Uiso 1 calc R .
H56B H 0.3902(8) 0.5987(24) 0.1537(72) 0.147(46) Uiso 1 calc R .
H56C H 0.3844(11) 0.6101(33) 0.0368(29) 0.147(46) Uiso 1 calc R .
C57 C 0.6594(8) 0.6473(4) 0.0361(10) 0.062(4) Uani 1 d . .
C58 C 0.6782(14) 0.6588(4) -0.0624(13) 0.121(8) Uani 1 d . .
H58A H 0.6830(71) 0.6393(5) -0.1049(47) 0.134(42) Uiso 1 calc R .
H58B H 0.7254(35) 0.6712(27) -0.0452(14) 0.134(42) Uiso 1 calc R .
H58C H 0.6386(33) 0.6735(25) -0.1011(47) 0.134(42) Uiso 1 calc R .
Cl1 Cl 0.8765(3) 0.07880(9) 0.8357(3) 0.0775(12) Uani 1 d . .
O21 O 0.8328(8) 0.0923(3) 0.9007(11) 0.117(5) Uani 1 d . .
O22 O 0.8725(13) 0.0980(4) 0.7475(10) 0.177(8) Uani 1 d . .
O23 O 0.9526(11) 0.0805(5) 0.8980(18) 0.181(8) Uani 1 d . .
O24 O 0.8631(11) 0.0438(3) 0.8159(11) 0.156(7) Uani 1 d . .
Cl2 Cl 0.4046(4) 0.2348(2) 0.1975(5) 0.136(2) Uani 1 d . .
O31 O 0.3488(19) 0.2284(8) 0.2429(26) 0.296(15) Uiso 1 d . .
O32 O 0.4741(21) 0.2315(9) 0.2832(28) 0.305(15) Uiso 1 d . .
O33 O 0.4155(23) 0.2703(11) 0.1718(31) 0.356(19) Uiso 1 d . .
O34 O 0.4167(18) 0.2110(8) 0.1230(25) 0.280(13) Uiso 1 d . .
Cl3 Cl 0.5113(6) 0.1139(2) 0.6759(11) 0.201(5) Uani 1 d . .
O41 O 0.5573(22) 0.0916(11) 0.7505(31) 0.328(17) Uiso 1 d . .
O42 O 0.4987(29) 0.0852(15) 0.6083(42) 0.434(27) Uiso 1 d . .
O43 O 0.4505(22) 0.1203(9) 0.6988(27) 0.303(16) Uiso 1 d . .
O44 O 0.5525(19) 0.1367(9) 0.6443(26) 0.291(14) Uiso 1 d . .
N9 N 0.7210(14) 0.0029(7) 0.3548(20) 0.167(9) Uiso 1 d . .
C61 C 0.7047(25) -0.0144(13) 0.4089(37) 0.246(19) Uiso 1 d . .
C62 C 0.6719(27) -0.0486(14) 0.4673(39) 0.298(22) Uiso 1 d . .
N10 N 0.2956(14) 0.2338(7) 0.6590(21) 0.175(9) Uiso 1 d . .
C63 C 0.2919(31) 0.2067(16) 0.6957(45) 0.105(20) Uiso 0.36(3) d P .
C64 C 0.2932(37) 0.1679(17) 0.7282(52) 0.134(25) Uiso 0.36(3) d P .
C63A C 0.3181(27) 0.2152(13) 0.5794(41) 0.175(20) Uiso 0.64(3) d P .
C64B C 0.3442(30) 0.1877(15) 0.4823(43) 0.206(24) Uiso 0.64(3) d P .
N11 N 0.6588(19) 0.0161(10) 0.6251(27) 0.246(15) Uiso 1 d . .
C65 C 0.6625(21) 0.0449(12) 0.5994(30) 0.207(15) Uiso 1 d . .
C66 C 0.6832(18) 0.0780(9) 0.5774(25) 0.182(12) Uiso 1 d . .
N12 N 0.1538(34) 0.2153(16) 0.9015(46) 0.206(22) Uiso 0.50 d P .
C67 C 0.1995(32) 0.2346(14) 0.9266(40) 0.132(16) Uiso 0.50 d P .
C68 C 0.2458(28) 0.2541(13) 0.9109(37) 0.129(15) Uiso 0.50 d P .
N13 N 0.0751(28) 0.1328(12) 0.6572(38) 0.165(17) Uiso 0.50 d P .
C69 C 0.0354(33) 0.1384(14) 0.7020(49) 0.148(19) Uiso 0.50 d P .
C70 C 0.0710(32) 0.1375(14) 0.8037(46) 0.155(19) Uiso 0.50 d P .
N14 N 0.0993(40) 0.0569(18) 0.1711(51) 0.188(26) Uiso 0.40 d P .
C71 C 0.1480(40) 0.0446(15) 0.1720(45) 0.109(17) Uiso 0.40 d P .
C72 C 0.2011(49) 0.0434(20) 0.1995(61) 0.165(28) Uiso 0.40 d P .
OW1 O 0.1539(30) 0.1574(14) 0.1285(43) 0.256(22) Uiso 0.50 d P .
OW2 O 0.3765(30) 0.0970(14) 0.2153(42) 0.251(22) Uiso 0.50 d P .

loop_
_atom_type_symbol
_atom_type_description
_atom_type_scat_dispersion_real
_atom_type_scat_dispersion_imag
_atom_type_scat_source
C C 0.0033 0.0016 'International Tables Vol C Tables 4.2.6.8 and 6.1.1.4'
H H 0.0000 0.0000 'International Tables Vol C Tables 4.2.6.8 and 6.1.1.4'
N N 0.0061 0.0033 'International Tables Vol C Tables 4.2.6.8 and 6.1.1.4'
O O 0.0106 0.0060 'International Tables Vol C Tables 4.2.6.8 and 6.1.1.4'
Cl Cl 0.1484 0.1585 'International Tables Vol C Tables 4.2.6.8 and 6.1.1.4'
Fe Fe 0.3463 0.8444 'International Tables Vol C Tables 4.2.6.8 and 6.1.1.4'

loop_
_geom_angle_atom_site_label_1
_geom_angle_atom_site_label_2
_geom_angle_atom_site_label_3
_geom_angle
_geom_angle_site_symmetry_1
_geom_angle_site_symmetry_3
_geom_angle_publ_flag
O4 Fe1 O1 94.1(3) . . ?
O4 Fe1 O11 99.7(3) . . ?
O1 Fe1 O11 91.9(3) . . ?
O4 Fe1 O9 91.4(3) . . ?
O1 Fe1 O9 173.5(3) . . ?
O11 Fe1 O9 90.7(4) . . ?
O4 Fe1 N1 97.7(3) . . ?
O1 Fe1 N1 88.9(4) . . ?
O11 Fe1 N1 162.4(4) . . ?
O9 Fe1 N1 86.8(4) . . ?
O4 Fe1 N2 172.8(4) . . ?
O1 Fe1 N2 89.5(3) . . ?
O11 Fe1 N2 86.3(4) . . ?
O9 Fe1 N2 84.7(3) . . ?
N1 Fe1 N2 76.1(4) . . ?
O2 Fe2 O1 94.0(3) . . ?
O2 Fe2 O7 99.5(3) . . ?
O1 Fe2 O7 91.3(4) . . ?
O2 Fe2 O5 92.9(3) . . ?
O1 Fe2 O5 172.9(3) . . ?
O7 Fe2 O5 88.9(4) . . ?
O2 Fe2 N3 96.5(3) . . ?
O1 Fe2 N3 90.5(3) . . ?
O7 Fe2 N3 163.7(4) . . ?
O5 Fe2 N3 87.3(4) . . ?
O2 Fe2 N4 171.4(3) . . ?
O1 Fe2 N4 89.2(3) . . ?
O7 Fe2 N4 88.4(4) . . ?
O5 Fe2 N4 83.8(3) . . ?
N3 Fe2 N4 75.4(4) . . ?
O2 Fe3 O3 93.8(3) . . ?
O2 Fe3 O8 100.1(3) . . ?
O3 Fe3 O8 92.9(4) . . ?
O2 Fe3 O6 93.4(3) . . ?
O3 Fe3 O6 172.2(3) . . ?
O8 Fe3 O6 88.8(4) . . ?
O2 Fe3 N5 96.3(4) . . ?
O3 Fe3 N5 90.1(3) . . ?
O8 Fe3 N5 163.1(4) . . ?
O6 Fe3 N5 86.1(4) . . ?
O2 Fe3 N6 171.1(4) . . ?
O3 Fe3 N6 89.3(3) . . ?
O8 Fe3 N6 88.1(4) . . ?
O6 Fe3 N6 83.1(4) . . ?
N5 Fe3 N6 75.3(5) . . ?
O4 Fe4 O12 99.5(3) . . ?
O4 Fe4 O3 94.2(3) . . ?
O12 Fe4 O3 92.5(4) . . ?
O4 Fe4 O10 92.0(3) . . ?
O12 Fe4 O10 90.7(4) . . ?
O3 Fe4 O10 172.5(3) . . ?
O4 Fe4 N8 97.7(3) . . ?
O12 Fe4 N8 162.2(3) . . ?
O3 Fe4 N8 90.7(3) . . ?
O10 Fe4 N8 84.2(4) . . ?
O4 Fe4 N7 172.6(3) . . ?
O12 Fe4 N7 87.2(3) . . ?
O3 Fe4 N7 88.7(3) . . ?
O10 Fe4 N7 84.7(3) . . ?
N8 Fe4 N7 75.4(3) . . ?
Fe2 O1 Fe1 135.3(4) . . ?
Fe3 O2 Fe2 119.8(4) . . ?
Fe3 O3 Fe4 135.3(4) . . ?
Fe4 O4 Fe1 120.7(4) . . ?
C1 N1 C12 116.6(11) . . ?
C1 N1 Fe1 126.8(8) . . ?
C12 N1 Fe1 116.2(8) . . ?
C10 N2 C11 118.6(10) . . ?
C10 N2 Fe1 128.2(9) . . ?
C11 N2 Fe1 113.1(8) . . ?
C13 N3 C24 117.3(10) . . ?
C13 N3 Fe2 126.5(8) . . ?
C24 N3 Fe2 116.1(8) . . ?
C22 N4 C23 118.3(10) . . ?
C22 N4 Fe2 126.4(8) . . ?
C23 N4 Fe2 115.3(8) . . ?
C25 N5 C36 118.5(12) . . ?
C25 N5 Fe3 125.9(9) . . ?
C36 N5 Fe3 115.6(10) . . ?
C34 N6 C35 116.8(13) . . ?
C34 N6 Fe3 128.6(11) . . ?
C35 N6 Fe3 114.5(10) . . ?
C37 N7 C48 117.4(9) . . ?
C37 N7 Fe4 127.0(8) . . ?
C48 N7 Fe4 115.5(7) . . ?
C46 N8 C47 118.5(10) . . ?
C46 N8 Fe4 126.5(8) . . ?
C47 N8 Fe4 115.0(7) . . ?
C51 O5 Fe2 131.4(8) . . ?
C51 O6 Fe3 131.4(8) . . ?
C53 O7 Fe2 132.6(8) . . ?
C53 O8 Fe3 131.5(9) . . ?
C55 O9 Fe1 132.4(8) . . ?
C55 O10 Fe4 131.0(8) . . ?
C57 O11 Fe1 131.7(8) . . ?
C57 O12 Fe4 132.8(8) . . ?
N1 C1 C2 124.9(13) . . ?
C3 C2 C1 118.3(15) . . ?
C2 C3 C4 120.0(14) . . ?
C12 C4 C5 120.1(15) . . ?
C12 C4 C3 115.5(13) . . ?
C5 C4 C3 124.4(15) . . ?
C6 C5 C4 120.0(15) . . ?
C5 C6 C7 123.6(14) . . ?
C6 C7 C8 127.4(13) . . ?
C6 C7 C11 117.2(14) . . ?
C8 C7 C11 115.4(13) . . ?
C9 C8 C7 121.9(12) . . ?
C8 C9 C10 119.8(14) . . ?
N2 C10 C9 122.5(13) . . ?
N2 C11 C12 118.5(10) . . ?
N2 C11 C7 121.8(12) . . ?
C12 C11 C7 119.7(13) . . ?
C4 C12 N1 124.7(13) . . ?
C4 C12 C11 119.4(12) . . ?
N1 C12 C11 115.9(12) . . ?
N3 C13 C14 123.2(12) . . ?
C15 C14 C13 117.7(15) . . ?
C14 C15 C16 121.0(14) . . ?
C15 C16 C24 116.2(12) . . ?
C15 C16 C17 125.2(14) . . ?
C24 C16 C17 118.6(14) . . ?
C18 C17 C16 121.7(15) . . ?
C17 C18 C19 122.0(13) . . ?
C20 C19 C23 117.0(13) . . ?
C20 C19 C18 125.0(13) . . ?
C23 C19 C18 117.9(13) . . ?
C21 C20 C19 119.8(12) . . ?
C20 C21 C22 120.8(13) . . ?
N4 C22 C21 121.2(13) . . ?
N4 C23 C19 122.8(12) . . ?
N4 C23 C24 117.0(10) . . ?
C19 C23 C24 120.2(12) . . ?
N3 C24 C16 124.5(12) . . ?
N3 C24 C23 116.0(10) . . ?
C16 C24 C23 119.6(11) . . ?
N5 C25 C26 122.6(15) . . ?
C27 C26 C25 117.5(18) . . ?
C26 C27 C28 121.4(16) . . ?
C36 C28 C27 117.9(15) . . ?
C36 C28 C29 121.3(19) . . ?
C27 C28 C29 120.6(18) . . ?
C30 C29 C28 117.3(20) . . ?
C29 C30 C31 123.7(19) . . ?
C35 C31 C32 116.8(17) . . ?
C35 C31 C30 116.6(19) . . ?
C32 C31 C30 126.6(18) . . ?
C33 C32 C31 121.4(17) . . ?
C32 C33 C34 118.5(20) . . ?
N6 C34 C33 124.0(18) . . ?
N6 C35 C36 117.2(12) . . ?
N6 C35 C31 122.4(16) . . ?
C36 C35 C31 120.4(16) . . ?
C28 C36 C35 120.6(14) . . ?
C28 C36 N5 122.1(16) . . ?
C35 C36 N5 117.3(13) . . ?
N7 C37 C38 122.2(12) . . ?
C39 C38 C37 120.6(12) . . ?
C38 C39 C40 119.7(11) . . ?
C48 C40 C41 118.7(12) . . ?
C48 C40 C39 116.4(11) . . ?
C41 C40 C39 125.0(11) . . ?
C42 C41 C40 122.2(12) . . ?
C41 C42 C43 120.0(12) . . ?
C44 C43 C47 117.7(11) . . ?
C44 C43 C42 123.6(12) . . ?
C47 C43 C42 118.7(12) . . ?
C45 C44 C43 119.7(13) . . ?
C44 C45 C46 121.1(13) . . ?
N8 C46 C45 121.1(12) . . ?
N8 C47 C43 121.8(10) . . ?
N8 C47 C48 117.6(10) . . ?
C43 C47 C48 120.6(10) . . ?
N7 C48 C40 123.7(10) . . ?
N7 C48 C47 116.5(9) . . ?
C40 C48 C47 119.8(10) . . ?
O5 C51 O6 125.9(12) . . ?
O5 C51 C52 118.0(13) . . ?
O6 C51 C52 116.1(12) . . ?
O7 C53 O8 125.3(12) . . ?
O7 C53 C54 116.4(13) . . ?
O8 C53 C54 118.2(13) . . ?
O10 C55 O9 124.4(12) . . ?
O10 C55 C56 118.8(10) . . ?
O9 C55 C56 116.8(11) . . ?
O11 C57 O12 124.9(11) . . ?
O11 C57 C58 117.2(12) . . ?
O12 C57 C58 117.8(13) . . ?
O22 Cl1 O24 114.3(10) . . ?
O22 Cl1 O21 112.6(10) . . ?
O24 Cl1 O21 112.4(9) . . ?
O22 Cl1 O23 107.4(12) . . ?
O24 Cl1 O23 104.6(11) . . ?
O21 Cl1 O23 104.6(11) . . ?
O31 Cl2 O34 117.1(21) . . ?
O31 Cl2 O33 116.8(22) . . ?
O34 Cl2 O33 114.8(20) . . ?
O31 Cl2 O32 104.6(19) . . ?
O34 Cl2 O32 102.6(18) . . ?
O33 Cl2 O32 96.8(21) . . ?
O43 Cl3 O44 124.1(23) . . ?
O43 Cl3 O42 107.1(28) . . ?
O44 Cl3 O42 111.3(27) . . ?
O43 Cl3 O41 111.5(24) . . ?
O44 Cl3 O41 110.7(23) . . ?
O42 Cl3 O41 85.2(23) . . ?
N9 C61 C62 165.4(50) . . ?
C63 N10 C63A 83.9(37) . . ?
N10 C63 C64 169.5(58) . . ?
N10 C63 C63A 54.0(30) . . ?
C64 C63 C63A 115.5(47) . . ?
N10 C63A C63 42.2(24) . . ?
N10 C63A C64B 174.7(43) . . ?
C63 C63A C64B 132.6(42) . . ?
N11 C65 C66 167.9(45) . . ?
N12 C67 C68 153.3(70) . . ?
C69 N13 C70 40.4(41) . . ?
N13 C69 C70 108.6(64) . . ?
C69 C70 N13 31.1(31) . . ?
C71 N14 C72 15.7(52) . . ?
C72 C71 N14 147.6(100) . . ?
C71 C72 N14 16.7(56) . . ?

loop_
_geom_bond_atom_site_label_1
_geom_bond_atom_site_label_2
_geom_bond_distance
_geom_bond_site_symmetry_2
_geom_bond_publ_flag
Fe1 O4 1.883(6) . ?
Fe1 O1 1.997(7) . ?
Fe1 O11 1.998(8) . ?
Fe1 O9 2.038(8) . ?
Fe1 N1 2.138(10) . ?
Fe1 N2 2.186(9) . ?
Fe2 O2 1.881(7) . ?
Fe2 O1 1.997(7) . ?
Fe2 O7 2.014(9) . ?
Fe2 O5 2.035(8) . ?
Fe2 N3 2.148(9) . ?
Fe2 N4 2.164(9) . ?
Fe3 O2 1.876(7) . ?
Fe3 O3 1.984(7) . ?
Fe3 O8 2.005(10) . ?
Fe3 O6 2.028(9) . ?
Fe3 N5 2.136(11) . ?
Fe3 N6 2.186(11) . ?
Fe4 O4 1.869(6) . ?
Fe4 O12 1.991(8) . ?
Fe4 O3 2.002(7) . ?
Fe4 O10 2.045(8) . ?
Fe4 N8 2.172(9) . ?
Fe4 N7 2.180(9) . ?
N1 C1 1.30(2) . ?
N1 C12 1.376(15) . ?
N2 C10 1.338(15) . ?
N2 C11 1.38(2) . ?
N3 C13 1.33(2) . ?
N3 C24 1.358(14) . ?
N4 C22 1.335(15) . ?
N4 C23 1.353(15) . ?
N5 C25 1.34(2) . ?
N5 C36 1.39(2) . ?
N6 C34 1.31(2) . ?
N6 C35 1.37(2) . ?
N7 C37 1.347(14) . ?
N7 C48 1.365(14) . ?
N8 C46 1.335(15) . ?
N8 C47 1.372(13) . ?
O5 C51 1.255(15) . ?
O6 C51 1.26(2) . ?
O7 C53 1.24(2) . ?
O8 C53 1.27(2) . ?
O9 C55 1.276(13) . ?
O10 C55 1.256(14) . ?
O11 C57 1.25(2) . ?
O12 C57 1.277(15) . ?
C1 C2 1.38(2) . ?
C2 C3 1.37(2) . ?
C3 C4 1.43(2) . ?
C4 C12 1.37(2) . ?
C4 C5 1.42(2) . ?
C5 C6 1.31(2) . ?
C6 C7 1.38(2) . ?
C7 C8 1.42(2) . ?
C7 C11 1.43(2) . ?
C8 C9 1.33(2) . ?
C9 C10 1.39(2) . ?
C11 C12 1.41(2) . ?
C13 C14 1.41(2) . ?
C14 C15 1.38(2) . ?
C15 C16 1.39(2) . ?
C16 C24 1.39(2) . ?
C16 C17 1.44(2) . ?
C17 C18 1.31(2) . ?
C18 C19 1.43(2) . ?
C19 C20 1.40(2) . ?
C19 C23 1.41(2) . ?
C20 C21 1.33(2) . ?
C21 C22 1.41(2) . ?
C23 C24 1.43(2) . ?
C25 C26 1.41(2) . ?
C26 C27 1.38(2) . ?
C27 C28 1.40(2) . ?
C28 C36 1.37(2) . ?
C28 C29 1.40(2) . ?
C29 C30 1.33(3) . ?
C30 C31 1.45(3) . ?
C31 C35 1.38(2) . ?
C31 C32 1.39(3) . ?
C32 C33 1.32(3) . ?
C33 C34 1.38(2) . ?
C35 C36 1.38(2) . ?
C37 C38 1.39(2) . ?
C38 C39 1.35(2) . ?
C39 C40 1.43(2) . ?
C40 C48 1.40(2) . ?
C40 C41 1.42(2) . ?
C41 C42 1.35(2) . ?
C42 C43 1.43(2) . ?
C43 C44 1.38(2) . ?
C43 C47 1.40(2) . ?
C44 C45 1.35(2) . ?
C45 C46 1.38(2) . ?
C47 C48 1.416(15) . ?
C51 C52 1.49(2) . ?
C53 C54 1.53(2) . ?
C55 C56 1.52(2) . ?
C57 C58 1.48(2) . ?
Cl1 O22 1.360(12) . ?
Cl1 O24 1.399(12) . ?
Cl1 O21 1.401(12) . ?
Cl1 O23 1.42(2) . ?
Cl2 O31 1.32(3) . ?
Cl2 O34 1.40(3) . ?
Cl2 O33 1.45(4) . ?
Cl2 O32 1.47(4) . ?
Cl3 O43 1.24(4) . ?
Cl3 O44 1.29(3) . ?
Cl3 O42 1.41(5) . ?
Cl3 O41 1.42(4) . ?
N9 C61 1.07(5) . ?
C61 C62 1.71(6) . ?
N10 C63 1.17(6) . ?
N10 C63A 1.41(5) . ?
C63 C64 1.57(8) . ?
C63 C63A 1.73(7) . ?
C63A C64B 1.81(7) . ?
N11 C65 1.18(4) . ?
C65 C66 1.39(4) . ?
N12 C67 1.11(7) . ?
C67 C68 1.19(6) . ?
N13 C69 1.06(6) . ?
N13 C70 1.94(7) . ?
C69 C70 1.33(7) . ?
N14 C71 1.00(7) . ?
N14 C72 1.87(10) . ?
C71 C72 0.94(8) . ?
